data_4116151
loop_
_publ_author_name
'Venkat R. Thalladi'
'Markus N\"usse'
'Roland Boese'

_publ_section_title
;
 The Melting Point Alternation in \a,\w-Alkanedicarboxylic Acids
;
_journal_name_full 'Journal of the American Chemical Society'
_journal_page_first 9227
_journal_page_last 9236
_journal_paper_doi 10.1021/ja0011459
_journal_volume 122
_journal_year 2000
_chemical_compound_source Fluka
_chemical_formula_moiety 'C5 H8 O4'
_chemical_formula_structural 'C5 H8 O4'
_chemical_formula_sum 'C5 H8 O4'
_chemical_formula_weight 132.12
_chemical_melting_point 372
_chemical_name_common 'Glutaric acid'
_chemical_name_systematic
; 
 Pentane-1,5-dioic acid 
;
_space_group_IT_number 15
_symmetry_cell_setting monoclinic
_symmetry_space_group_name_Hall '-C 2yc'
_symmetry_space_group_name_H-M 'C 1 2/c 1'
_atom_sites_solution_hydrogens geom
_atom_sites_solution_primary direct
_atom_sites_solution_secondary difmap
_audit_creation_method SHELXL
_cell_angle_alpha 90.00
_cell_angle_beta 96.872(6)
_cell_angle_gamma 90.00
_cell_formula_units_Z 8
_cell_length_a 12.968(3)
_cell_length_b 4.8296(12)
_cell_length_c 9.982(2)
_cell_measurement_temperature 298(2)
_cell_volume 620.7(2)
_computing_structure_refinement 'SHELXL-93 (Sheldrick, 1993)'
_computing_structure_solution 'SHELXS-86 (Sheldrick, 1990)'
_diffrn_ambient_temperature 298(2)
_diffrn_radiation_monochromator graphite
_diffrn_radiation_source 'fine-focus sealed tube'
_diffrn_radiation_type MoK\a
_diffrn_radiation_wavelength 0.71073
_diffrn_reflns_av_R_equivalents 0.0064
_diffrn_reflns_av_sigmaI/netI 0.0152
_diffrn_reflns_limit_h_max 14
_diffrn_reflns_limit_h_min -2
_diffrn_reflns_limit_k_max 5
_diffrn_reflns_limit_k_min -5
_diffrn_reflns_limit_l_max 9
_diffrn_reflns_limit_l_min -9
_diffrn_reflns_number 535
_diffrn_reflns_theta_max 23.25
_diffrn_reflns_theta_min 3.16
_exptl_absorpt_coefficient_mu 0.124
_exptl_crystal_density_diffrn 1.414
_exptl_crystal_F_000 280
_refine_diff_density_max 0.142
_refine_diff_density_min -0.137
_refine_diff_density_rms 0.040
_refine_ls_extinction_method none
_refine_ls_goodness_of_fit_all 1.046
_refine_ls_goodness_of_fit_obs 1.109
_refine_ls_matrix_type full
_refine_ls_number_parameters 50
_refine_ls_number_reflns 393
_refine_ls_number_restraints 0
_refine_ls_restrained_S_all 1.046
_refine_ls_restrained_S_obs 1.109
_refine_ls_R_factor_all 0.0471
_refine_ls_R_factor_obs 0.0415
_refine_ls_shift/esd_max 0.000
_refine_ls_shift/esd_mean 0.000
_refine_ls_structure_factor_coef Fsqd
_refine_ls_weighting_details 'w=1/[\s^2^(Fo^2^)+(0.0886P)^2^+0.2268P] where P=(Fo^2^+2Fc^2^)/3'
_refine_ls_weighting_scheme calc
_refine_ls_wR_factor_all 0.1267
_refine_ls_wR_factor_obs 0.1196
_reflns_number_observed 321
_reflns_number_total 393
_reflns_observed_criterion >2sigma(I)
_cod_data_source_file ja0011459_13.cif
_cod_data_source_block disa50m
_cod_depositor_comments
;
The following automatic conversions were performed:

'_symmetry_cell_setting' tag value 'mpnoclinic' was replaced with
'monoclinic' value as specified in the replacement file
'/home/robertas/cod-tools/perl-scripts/inputs/replacement_values.lst'.

Automatic conversion script
Id: cif_fix_values 3143 2015-03-26 13:38:13Z robertas 

The following automatic conversions were performed:

'_refine_ls_weighting_scheme' value 'calc
w=1/[\s^2^(Fo^2^)+(0.0886P)^2^+0.2268P] where P=(Fo^2^+2Fc^2^)/3' was
changed to 'calc'. New tag '_refine_ls_weighting_details' was
created. The value of the new tag was set to
'w=1/[\s^2^(Fo^2^)+(0.0886P)^2^+0.2268P] where P=(Fo^2^+2Fc^2^)/3'.

Automatic conversion script
Id: cif_fix_values 3143 2015-03-26 13:38:13Z robertas 
;
_cod_original_cell_volume 620.7(3)
_cod_database_code 4116151

loop_
_symmetry_equiv_pos_as_xyz
'x, y, z'
'-x, y, -z+1/2'
'x+1/2, y+1/2, z'
'-x+1/2, y+1/2, -z+1/2'
'-x, -y, -z'
'x, -y, z-1/2'
'-x+1/2, -y+1/2, -z'
'x+1/2, -y+1/2, z-1/2'

loop_
_atom_site_aniso_label
_atom_site_aniso_U_11
_atom_site_aniso_U_22
_atom_site_aniso_U_33
_atom_site_aniso_U_23
_atom_site_aniso_U_13
_atom_site_aniso_U_12
O1 0.0595(11) 0.0683(13) 0.0808(15) 0.0143(9) 0.0305(9) 0.0090(7)
O2 0.0535(10) 0.0709(12) 0.077(2) 0.0072(8) 0.0291(8) 0.0090(8)
C1 0.0471(12) 0.0543(14) 0.055(2) -0.0057(10) 0.0148(9) 0.0024(9)
C2 0.0547(13) 0.0592(14) 0.069(2) 0.0074(10) 0.0260(12) 0.0044(10)
C3 0.053(2) 0.057(2) 0.063(3) 0.000 0.023(2) 0.000

loop_
_atom_site_label
_atom_site_type_symbol
_atom_site_fract_x
_atom_site_fract_y
_atom_site_fract_z
_atom_site_U_iso_or_equiv
_atom_site_thermal_displace_type
_atom_site_occupancy
_atom_site_calc_flag
_atom_site_refinement_flags
O1 O 0.36727(12) -0.3034(3) 0.9480(2) 0.0678(7) Uani 1 d .
O2 O 0.25671(11) 0.0402(4) 0.8895(2) 0.0655(7) Uani 1 d .
H1 H 0.2123(29) -0.0558(81) 0.9542(38) 0.130(12) Uiso 1 d .
C1 C 0.3452(2) -0.0876(5) 0.8858(2) 0.0515(7) Uani 1 d .
C2 C 0.4192(2) 0.0574(5) 0.8063(2) 0.0596(8) Uani 1 d .
H2A H 0.4552(2) 0.1982(5) 0.8633(2) 0.072 Uiso 1 calc R
H2B H 0.3792(2) 0.1518(5) 0.7315(2) 0.072 Uiso 1 calc R
C3 C 0.5000 -0.1221(7) 0.7500 0.0559(9) Uani 1 d S
H3A H 0.5332(21) -0.2373(49) 0.8223(26) 0.068(7) Uiso 1 d .

loop_
_atom_type_symbol
_atom_type_description
_atom_type_scat_dispersion_real
_atom_type_scat_dispersion_imag
_atom_type_scat_source
C C 0.0033 0.0016 'International Tables Vol C Tables 4.2.6.8 and 6.1.1.4'
H H 0.0000 0.0000 'International Tables Vol C Tables 4.2.6.8 and 6.1.1.4'
O O 0.0106 0.0060 'International Tables Vol C Tables 4.2.6.8 and 6.1.1.4'

loop_
_geom_angle_atom_site_label_1
_geom_angle_atom_site_label_2
_geom_angle_atom_site_label_3
_geom_angle
_geom_angle_site_symmetry_1
O1 C1 O2 122.6(2) .
O1 C1 C2 122.8(2) .
O2 C1 C2 114.6(2) .
C1 C2 C3 116.4(2) .
C2 C3 C2 110.4(3) 2_656

loop_
_geom_bond_atom_site_label_1
_geom_bond_atom_site_label_2
_geom_bond_distance
_geom_bond_site_symmetry_2
O1 C1 1.230(3) .
O2 C1 1.307(2) .
C1 C2 1.491(3) .
C2 C3 1.519(3) .
C3 C2 1.519(3) 2_656
